data_7706011
loop_
_publ_author_name
'Khan, Farheen Fatima'
'Mondal, Saikat'
'Chandra, Shubhadeep'
'Neuman, Nicolas I.'
'Sarkar, Biprajit'
'Lahiri, Goutam Kumar'

_publ_section_title
;
 On the non-innocence and reactive versus non-reactive nature of
 \a-diketones in a set of diruthenium frameworks.
;
_journal_issue 3
_journal_name_full 'Dalton transactions (Cambridge, England : 2003)'
_journal_page_first 1106
_journal_page_last 1118
_journal_paper_doi 10.1039/d0dt03400b
_journal_volume 50
_journal_year 2021
_chemical_formula_moiety
;
C54 H40 N8 O4 Ru2, 2(Cl O4), C6 H6
;
_chemical_formula_sum 'C60 H46 Cl2 N8 O12 Ru2'
_chemical_formula_weight 1344.09
_space_group_crystal_system triclinic
_space_group_IT_number 2
_space_group_name_Hall '-P 1'
_space_group_name_H-M_alt 'P -1'
_atom_sites_solution_hydrogens geom
_atom_sites_solution_primary direct
_atom_sites_solution_secondary difmap
_audit_creation_method SHELXL-2018/3
_audit_update_record
;
2020-11-08 deposited with the CCDC.	2020-12-03 downloaded from the CCDC.
;
_cell_angle_alpha 102.235(3)
_cell_angle_beta 103.995(3)
_cell_angle_gamma 115.029(3)
_cell_formula_units_Z 2
_cell_length_a 15.5752(6)
_cell_length_b 15.6427(5)
_cell_length_c 16.7119(7)
_cell_measurement_reflns_used 15766
_cell_measurement_temperature 150(2)
_cell_measurement_theta_max 29.2960
_cell_measurement_theta_min 2.0410
_cell_volume 3343.3(3)
_computing_cell_refinement 'CrysAlisPro 1.171.39.46 (Rigaku OD, 2018)'
_computing_data_collection 'CrysAlisPro 1.171.39.46 (Rigaku OD, 2018)'
_computing_data_reduction 'CrysAlisPro 1.171.39.46 (Rigaku OD, 2018)'
_computing_molecular_graphics 'Olex2 (Dolomanov et al., 2009)'
_computing_publication_material 'Olex2 (Dolomanov et al., 2009)'
_computing_structure_refinement 'SHELXL-2018/3 (Sheldrick, 2018)'
_computing_structure_solution 'SHELXT (Sheldrick, 2015a)'
_diffrn_ambient_temperature 150(2)
_diffrn_measured_fraction_theta_full 0.999
_diffrn_measured_fraction_theta_max 0.999
_diffrn_measurement_device_type 'dtrek-CrysAlisPro-abstract goniometer importe'
_diffrn_measurement_method '\w scans'
_diffrn_radiation_type MoK\a
_diffrn_radiation_wavelength 0.71073
_diffrn_reflns_av_R_equivalents 0.1565
_diffrn_reflns_av_unetI/netI 0.1220
_diffrn_reflns_Laue_measured_fraction_full 0.999
_diffrn_reflns_Laue_measured_fraction_max 0.999
_diffrn_reflns_limit_h_max 18
_diffrn_reflns_limit_h_min -18
_diffrn_reflns_limit_k_max 18
_diffrn_reflns_limit_k_min -18
_diffrn_reflns_limit_l_max 20
_diffrn_reflns_limit_l_min -20
_diffrn_reflns_number 65359
_diffrn_reflns_point_group_measured_fraction_full 0.999
_diffrn_reflns_point_group_measured_fraction_max 0.999
_diffrn_reflns_theta_full 25.242
_diffrn_reflns_theta_max 25.252
_diffrn_reflns_theta_min 2.028
_exptl_absorpt_coefficient_mu 0.592
_exptl_absorpt_correction_T_max 1.00000
_exptl_absorpt_correction_T_min 0.54650
_exptl_absorpt_correction_type multi-scan
_exptl_absorpt_process_details
;
C54 H40 N8 O4 Ru2, 2(Cl O4), 3(C6 H6)
;
_exptl_crystal_colour 'metallic dark red'
_exptl_crystal_density_diffrn 1.335
_exptl_crystal_description block
_exptl_crystal_F_000 1360
_exptl_crystal_size_max 0.486
_exptl_crystal_size_mid 0.352
_exptl_crystal_size_min 0.151
_refine_diff_density_max 1.383
_refine_diff_density_min -0.919
_refine_diff_density_rms 0.151
_refine_ls_extinction_method none
_refine_ls_goodness_of_fit_ref 1.041
_refine_ls_hydrogen_treatment constr
_refine_ls_matrix_type full
_refine_ls_number_parameters 1012
_refine_ls_number_reflns 12099
_refine_ls_number_restraints 2140
_refine_ls_restrained_S_all 0.980
_refine_ls_R_factor_all 0.1410
_refine_ls_R_factor_gt 0.0914
_refine_ls_shift/su_max 0.000
_refine_ls_shift/su_mean 0.000
_refine_ls_structure_factor_coef Fsqd
_refine_ls_weighting_details 'w=1/[\s^2^(Fo^2^)+(0.1155P)^2^+8.2926P] where P=(Fo^2^+2Fc^2^)/3'
_refine_ls_weighting_scheme calc
_refine_ls_wR_factor_gt 0.2169
_refine_ls_wR_factor_ref 0.2586
_reflns_Friedel_coverage 0.000
_reflns_number_gt 7563
_reflns_number_total 12099
_reflns_threshold_expression 'I > 2\s(I)'
_cod_data_source_file d0dt03400b2.cif
_cod_data_source_block '[2](ClO4)2'
_cod_depositor_comments 'Adding full bibliography for 7706011--7706012.cif.'
_cod_original_cell_volume 3343.3(2)
_cod_database_code 7706011
_shelx_shelxl_version_number 2018/3
_shelx_space_group_comment
;
The symmetry employed for this shelxl refinement is uniquely defined
by the following loop, which should always be used as a source of
symmetry information in preference to the above space-group names.
They are only intended as comments.
;
_shelx_estimated_absorpt_t_min 0.762
_shelx_estimated_absorpt_t_max 0.916

loop_
_space_group_symop_operation_xyz
'x, y, z'
'-x, -y, -z'

loop_
_atom_site_label
_atom_site_type_symbol
_atom_site_fract_x
_atom_site_fract_y
_atom_site_fract_z
_atom_site_U_iso_or_equiv
_atom_site_adp_type
_atom_site_occupancy
_atom_site_site_symmetry_order
_atom_site_calc_flag
_atom_site_refinement_flags_posn
_atom_site_refinement_flags_adp
_atom_site_refinement_flags_occupancy
_atom_site_disorder_assembly
_atom_site_disorder_group
Ru1 Ru 0.80359(5) 0.66853(5) 0.41949(5) 0.0402(2) Uani 1 1 d . . . . .
Ru2 Ru 0.50382(5) 0.15900(5) 0.21680(4) 0.0416(2) Uani 1 1 d . . . . .
O1 O 0.8341(4) 0.6602(4) 0.5429(4) 0.0436(14) Uani 1 1 d . . . . .
O2 O 0.7473(4) 0.5172(4) 0.3619(4) 0.0372(13) Uani 1 1 d . . . . .
O3 O 0.5923(4) 0.3049(4) 0.3017(4) 0.0402(13) Uani 1 1 d . . . . .
O4 O 0.6309(4) 0.1476(4) 0.2195(4) 0.0467(14) Uani 1 1 d . . . . .
N5 N 0.4180(5) 0.0179(6) 0.1240(5) 0.056(2) Uani 1 1 d . . . . .
N6 N 0.4987(5) 0.1922(6) 0.1041(5) 0.0526(19) Uani 1 1 d . . . . .
C1 C 0.8032(6) 0.5764(6) 0.5586(5) 0.0381(19) Uani 1 1 d . . . . .
C2 C 0.8266(6) 0.5846(6) 0.6493(6) 0.042(2) Uani 1 1 d . . . . .
H2 H 0.865188 0.650014 0.693812 0.051 Uiso 1 1 calc R U . . .
C3 C 0.7956(6) 0.5016(6) 0.6749(6) 0.045(2) Uani 1 1 d . . . . .
H3 H 0.811269 0.509723 0.735531 0.055 Uiso 1 1 calc R U . . .
C4 C 0.7400(7) 0.4042(6) 0.6088(6) 0.046(2) Uani 1 1 d . . . . .
H4 H 0.717748 0.346300 0.625197 0.055 Uiso 1 1 calc R U . . .
C5 C 0.7181(6) 0.3925(6) 0.5222(6) 0.045(2) Uani 1 1 d . . . . .
H5 H 0.680169 0.326212 0.479113 0.054 Uiso 1 1 calc R U . . .
C6 C 0.7501(5) 0.4768(6) 0.4938(5) 0.0359(18) Uani 1 1 d . . . . .
C7 C 0.7320(5) 0.4563(6) 0.4025(5) 0.0345(18) Uani 1 1 d . . . . .
C8 C 0.6890(6) 0.3486(6) 0.3417(5) 0.0371(18) Uani 1 1 d . . . . .
C9 C 0.7566(6) 0.3108(6) 0.3337(5) 0.0384(19) Uani 1 1 d . . . . .
C10 C 0.7243(6) 0.2133(6) 0.2726(5) 0.0408(19) Uani 1 1 d . . . . .
C11 C 0.7999(7) 0.1861(6) 0.2714(6) 0.046(2) Uani 1 1 d . . . . .
H11 H 0.780405 0.121280 0.232795 0.055 Uiso 1 1 calc R U . . .
C12 C 0.9013(7) 0.2514(7) 0.3249(6) 0.049(2) Uani 1 1 d . . . . .
H12 H 0.950155 0.230971 0.321857 0.058 Uiso 1 1 calc R U . . .
C13 C 0.9340(6) 0.3482(6) 0.3842(6) 0.044(2) Uani 1 1 d . . . . .
H13 H 1.004163 0.393200 0.420117 0.053 Uiso 1 1 calc R U . . .
C14 C 0.8617(6) 0.3752(6) 0.3884(5) 0.0408(19) Uani 1 1 d . . . . .
H14 H 0.882648 0.439241 0.429379 0.049 Uiso 1 1 calc R U . . .
N1 N 0.7567(9) 0.667(2) 0.2955(10) 0.043(3) Uani 0.493(16) 1 d DG U P A 1
C15 C 0.8144(10) 0.694(2) 0.2439(12) 0.050(3) Uani 0.493(16) 1 d DG U P A 1
H15A H 0.886873 0.727827 0.269916 0.060 Uiso 0.493(16) 1 calc R U P A 1
C16 C 0.7660(13) 0.6701(18) 0.1543(11) 0.056(3) Uani 0.493(16) 1 d DG U P A 1
H16A H 0.805434 0.688149 0.119037 0.068 Uiso 0.493(16) 1 calc R U P A 1
C17 C 0.6600(14) 0.6202(15) 0.1163(9) 0.057(3) Uani 0.493(16) 1 d DG U P A 1
H17A H 0.626920 0.604059 0.055011 0.068 Uiso 0.493(16) 1 calc R U P A 1
C18 C 0.6023(10) 0.5938(14) 0.1679(8) 0.057(3) Uani 0.493(16) 1 d DG U P A 1
H18A H 0.529844 0.559646 0.141864 0.068 Uiso 0.493(16) 1 calc R U P A 1
C19 C 0.6507(9) 0.6174(19) 0.2575(9) 0.046(3) Uani 0.493(16) 1 d DG U P A 1
C20 C 0.6018(8) 0.6096(14) 0.3191(8) 0.050(3) Uani 0.493(16) 1 d DG U P A 1
C21 C 0.4981(8) 0.5756(12) 0.2978(9) 0.056(3) Uani 0.493(16) 1 d DG U P A 1
H21A H 0.454832 0.555326 0.238447 0.067 Uiso 0.493(16) 1 calc R U P A 1
C22 C 0.4578(9) 0.5713(14) 0.3635(11) 0.062(3) Uani 0.493(16) 1 d DG U P A 1
H22A H 0.386916 0.548017 0.348966 0.074 Uiso 0.493(16) 1 calc R U P A 1
C23 C 0.5211(11) 0.6009(13) 0.4504(10) 0.057(3) Uani 0.493(16) 1 d DG U P A 1
H23A H 0.493523 0.597941 0.495281 0.068 Uiso 0.493(16) 1 calc R U P A 1
C24 C 0.6248(11) 0.6349(13) 0.4717(8) 0.053(3) Uani 0.493(16) 1 d DG U P A 1
H24A H 0.668047 0.655174 0.531077 0.063 Uiso 0.493(16) 1 calc R U P A 1
N2 N 0.6651(8) 0.6392(15) 0.4060(8) 0.046(3) Uani 0.493(16) 1 d DG U P A 1
N1A N 0.7538(8) 0.665(2) 0.2946(10) 0.044(3) Uani 0.507(16) 1 d DG U P A 2
C15A C 0.8199(10) 0.698(2) 0.2509(12) 0.052(3) Uani 0.507(16) 1 d DG U P A 2
H15B H 0.891282 0.726207 0.280684 0.062 Uiso 0.507(16) 1 calc R U P A 2
C16A C 0.7816(13) 0.6898(18) 0.1637(11) 0.058(3) Uani 0.507(16) 1 d DG U P A 2
H16B H 0.826809 0.712173 0.133792 0.069 Uiso 0.507(16) 1 calc R U P A 2
C17A C 0.6772(13) 0.6486(14) 0.1201(9) 0.058(4) Uani 0.507(16) 1 d DG U P A 2
H17B H 0.651036 0.642917 0.060448 0.070 Uiso 0.507(16) 1 calc R U P A 2
C18A C 0.6111(11) 0.6158(14) 0.1638(8) 0.054(3) Uani 0.507(16) 1 d DG U P A 2
H18B H 0.539735 0.587694 0.133995 0.064 Uiso 0.507(16) 1 calc R U P A 2
C19A C 0.6494(8) 0.6241(18) 0.2510(9) 0.046(3) Uani 0.507(16) 1 d DG U P A 2
C20A C 0.5901(8) 0.5890(12) 0.3015(7) 0.052(3) Uani 0.507(16) 1 d DG U P A 2
C21A C 0.4840(8) 0.5359(11) 0.2690(8) 0.055(3) Uani 0.507(16) 1 d DG U P A 2
H21B H 0.446206 0.512823 0.207558 0.066 Uiso 0.507(16) 1 calc R U P A 2
C22A C 0.4330(8) 0.5167(13) 0.3265(10) 0.061(3) Uani 0.507(16) 1 d DG U P A 2
H22B H 0.360446 0.480429 0.304325 0.073 Uiso 0.507(16) 1 calc R U P A 2
C23A C 0.4883(10) 0.5505(13) 0.4165(10) 0.058(3) Uani 0.507(16) 1 d DG U P A 2
H23B H 0.453441 0.537377 0.455753 0.069 Uiso 0.507(16) 1 calc R U P A 2
C24A C 0.5944(10) 0.6036(13) 0.4489(8) 0.048(3) Uani 0.507(16) 1 d DG U P A 2
H24B H 0.632197 0.626719 0.510417 0.057 Uiso 0.507(16) 1 calc R U P A 2
N2A N 0.6454(8) 0.6228(13) 0.3915(7) 0.043(3) Uani 0.507(16) 1 d DG U P A 2
N3 N 0.9494(4) 0.6989(5) 0.4299(9) 0.041(2) Uani 0.681(12) 1 d DG U P A 1
C25 C 0.9728(5) 0.6312(6) 0.3854(8) 0.045(2) Uani 0.681(12) 1 d DG U P A 1
H25A H 0.919620 0.565707 0.345882 0.054 Uiso 0.681(12) 1 calc R U P A 1
C26 C 1.0741(6) 0.6594(6) 0.3986(7) 0.049(3) Uani 0.681(12) 1 d DG U P A 1
H26A H 1.090083 0.613140 0.368195 0.058 Uiso 0.681(12) 1 calc R U P A 1
C27 C 1.1519(5) 0.7552(7) 0.4565(7) 0.052(3) Uani 0.681(12) 1 d DG U P A 1
H27A H 1.221093 0.774474 0.465510 0.062 Uiso 0.681(12) 1 calc R U P A 1
C28 C 1.1285(4) 0.8229(5) 0.5010(6) 0.048(3) Uani 0.681(12) 1 d DG U P A 1
H28A H 1.181641 0.888375 0.540512 0.057 Uiso 0.681(12) 1 calc R U P A 1
C29 C 1.0272(5) 0.7947(5) 0.4878(7) 0.046(2) Uani 0.681(12) 1 d DG U P A 1
C30 C 0.9924(5) 0.8570(5) 0.5264(6) 0.046(2) Uani 0.681(12) 1 d DG U P A 1
C31 C 1.0555(6) 0.9528(5) 0.5910(6) 0.057(3) Uani 0.681(12) 1 d DG U P A 1
H31A H 1.126961 0.978063 0.616558 0.068 Uiso 0.681(12) 1 calc R U P A 1
C32 C 1.0142(8) 1.0116(5) 0.6182(6) 0.057(3) Uani 0.681(12) 1 d DG U P A 1
H32A H 1.057434 1.077086 0.662356 0.069 Uiso 0.681(12) 1 calc R U P A 1
C33 C 0.9098(8) 0.9746(5) 0.5808(7) 0.055(3) Uani 0.681(12) 1 d DG U P A 1
H33A H 0.881531 1.014847 0.599401 0.066 Uiso 0.681(12) 1 calc R U P A 1
C34 C 0.8466(6) 0.8789(6) 0.5162(7) 0.050(2) Uani 0.681(12) 1 d DG U P A 1
H34A H 0.775153 0.853584 0.490648 0.060 Uiso 0.681(12) 1 calc R U P A 1
N4 N 0.8879(5) 0.8200(5) 0.4890(7) 0.047(2) Uani 0.681(12) 1 d DG U P A 1
N3A N 0.9452(9) 0.7170(11) 0.4357(19) 0.039(3) Uani 0.319(12) 1 d DG U P A 2
C25A C 0.9851(12) 0.6611(12) 0.3996(17) 0.041(3) Uani 0.319(12) 1 d DG U P A 2
H25B H 0.940509 0.594618 0.357418 0.049 Uiso 0.319(12) 1 calc R U P A 2
C26A C 1.0903(13) 0.7025(15) 0.4253(16) 0.048(3) Uani 0.319(12) 1 d DG U P A 2
H26B H 1.117588 0.664231 0.400719 0.058 Uiso 0.319(12) 1 calc R U P A 2
C27A C 1.1556(10) 0.7997(15) 0.4871(15) 0.050(3) Uani 0.319(12) 1 d DG U P A 2
H27B H 1.227487 0.827991 0.504682 0.060 Uiso 0.319(12) 1 calc R U P A 2
C28A C 1.1157(9) 0.8557(12) 0.5231(14) 0.052(4) Uani 0.319(12) 1 d DG U P A 2
H28B H 1.160309 0.922140 0.565342 0.062 Uiso 0.319(12) 1 calc R U P A 2
C29A C 1.0105(9) 0.8143(11) 0.4974(16) 0.047(3) Uani 0.319(12) 1 d DG U P A 2
C30A C 0.9603(10) 0.8642(11) 0.5272(13) 0.048(3) Uani 0.319(12) 1 d DG U P A 2
C31A C 1.0104(13) 0.9624(11) 0.5875(12) 0.056(3) Uani 0.319(12) 1 d DG U P A 2
H31B H 1.082302 0.996650 0.618397 0.067 Uiso 0.319(12) 1 calc R U P A 2
C32A C 0.9554(16) 1.0105(10) 0.6026(14) 0.058(4) Uani 0.319(12) 1 d DG U P A 2
H32B H 0.989697 1.077567 0.643779 0.070 Uiso 0.319(12) 1 calc R U P A 2
C33A C 0.8503(16) 0.9604(13) 0.5574(15) 0.050(4) Uani 0.319(12) 1 d DG U P A 2
H33B H 0.812663 0.993217 0.567672 0.060 Uiso 0.319(12) 1 calc R U P A 2
C34A C 0.8001(12) 0.8622(14) 0.4971(16) 0.052(3) Uani 0.319(12) 1 d DG U P A 2
H34B H 0.728232 0.827950 0.466180 0.063 Uiso 0.319(12) 1 calc R U P A 2
N4A N 0.8551(10) 0.8141(12) 0.4820(15) 0.050(3) Uani 0.319(12) 1 d DG U P A 2
C35 C 0.3766(7) -0.0687(6) 0.1406(7) 0.063(3) Uani 1 1 d . . . . .
H35 H 0.387212 -0.064870 0.199999 0.075 Uiso 1 1 calc R U . . .
C36 C 0.3199(9) -0.1617(9) 0.0742(9) 0.091(4) Uani 1 1 d . . . . .
H36 H 0.290526 -0.221309 0.087490 0.109 Uiso 1 1 calc R U . . .
C37 C 0.3059(9) -0.1678(9) -0.0114(9) 0.093(4) Uani 1 1 d . . . . .
H37 H 0.267413 -0.231893 -0.057771 0.112 Uiso 1 1 calc R U . . .
C38 C 0.3474(8) -0.0818(9) -0.0303(7) 0.075(3) Uani 1 1 d . . . . .
H38 H 0.338405 -0.085846 -0.089488 0.090 Uiso 1 1 calc R U . . .
C39 C 0.4037(7) 0.0131(8) 0.0392(7) 0.062(3) Uani 1 1 d . . . . .
C40 C 0.4484(7) 0.1109(8) 0.0278(6) 0.060(3) Uani 1 1 d . . . . .
C41 C 0.4392(9) 0.1234(10) -0.0529(7) 0.082(4) Uani 1 1 d . . . . .
H41 H 0.400766 0.065892 -0.105868 0.099 Uiso 1 1 calc R U . . .
C42 C 0.4840(10) 0.2156(13) -0.0569(8) 0.097(4) Uani 1 1 d . . . . .
H42 H 0.481994 0.223487 -0.112033 0.116 Uiso 1 1 calc R U . . .
C43 C 0.5335(9) 0.3002(11) 0.0202(9) 0.087(4) Uani 1 1 d . . . . .
H43 H 0.561677 0.366490 0.018537 0.104 Uiso 1 1 calc R U . . .
C44 C 0.5403(7) 0.2845(8) 0.0993(7) 0.060(3) Uani 1 1 d . . . . .
H44 H 0.576093 0.341596 0.152538 0.072 Uiso 1 1 calc R U . . .
N7 N 0.5079(14) 0.1249(17) 0.3274(9) 0.041(2) Uani 0.521(17) 1 d DG U P B 1
C45 C 0.5714(14) 0.0927(17) 0.3676(11) 0.042(3) Uani 0.521(17) 1 d DG U P B 1
H45A H 0.609820 0.074565 0.338422 0.050 Uiso 0.521(17) 1 calc R U P B 1
C46 C 0.5787(14) 0.0868(15) 0.4507(11) 0.041(3) Uani 0.521(17) 1 d DG U P B 1
H46A H 0.622173 0.064764 0.478187 0.049 Uiso 0.521(17) 1 calc R U P B 1
C47 C 0.5226(13) 0.1133(14) 0.4934(9) 0.040(4) Uani 0.521(17) 1 d DG U P B 1
H47A H 0.527567 0.109324 0.550176 0.048 Uiso 0.521(17) 1 calc R U P B 1
C48 C 0.4590(13) 0.1456(15) 0.4532(9) 0.039(3) Uani 0.521(17) 1 d DG U P B 1
H48A H 0.420607 0.163684 0.482401 0.047 Uiso 0.521(17) 1 calc R U P B 1
C49 C 0.4517(13) 0.1514(16) 0.3702(9) 0.041(2) Uani 0.521(17) 1 d DG U P B 1
C50 C 0.3841(11) 0.1755(13) 0.3194(8) 0.048(2) Uani 0.521(17) 1 d DG U P B 1
C51 C 0.3155(11) 0.1973(11) 0.3461(9) 0.056(3) Uani 0.521(17) 1 d DG U P B 1
H51A H 0.311093 0.195862 0.401552 0.067 Uiso 0.521(17) 1 calc R U P B 1
C52 C 0.2532(12) 0.2212(12) 0.2916(11) 0.062(3) Uani 0.521(17) 1 d DG U P B 1
H52A H 0.206355 0.236138 0.309871 0.074 Uiso 0.521(17) 1 calc R U P B 1
C53 C 0.2596(11) 0.2233(13) 0.2105(11) 0.059(3) Uani 0.521(17) 1 d DG U P B 1
H53A H 0.217115 0.239685 0.173243 0.071 Uiso 0.521(17) 1 calc R U P B 1
C54 C 0.3282(11) 0.2015(13) 0.1838(9) 0.057(3) Uani 0.521(17) 1 d DG U P B 1
H54A H 0.332613 0.202957 0.128296 0.069 Uiso 0.521(17) 1 calc R U P B 1
N8 N 0.3905(11) 0.1776(14) 0.2382(8) 0.050(3) Uani 0.521(17) 1 d DG U P B 1
N7A N 0.4938(15) 0.1246(19) 0.3292(10) 0.045(3) Uani 0.479(17) 1 d DG U P B 2
C45A C 0.5604(15) 0.1010(18) 0.3786(12) 0.040(3) Uani 0.479(17) 1 d DG U P B 2
H45B H 0.603115 0.084104 0.354832 0.048 Uiso 0.479(17) 1 calc R U P B 2
C46A C 0.5644(15) 0.1020(16) 0.4629(11) 0.037(3) Uani 0.479(17) 1 d DG U P B 2
H46B H 0.609914 0.085903 0.496633 0.044 Uiso 0.479(17) 1 calc R U P B 2
C47A C 0.5019(14) 0.1267(15) 0.4977(10) 0.041(4) Uani 0.479(17) 1 d DG U P B 2
H47B H 0.504671 0.127434 0.555225 0.049 Uiso 0.479(17) 1 calc R U P B 2
C48A C 0.4354(14) 0.1503(17) 0.4482(9) 0.041(3) Uani 0.479(17) 1 d DG U P B 2
H48B H 0.392628 0.167165 0.472018 0.049 Uiso 0.479(17) 1 calc R U P B 2
C49A C 0.4313(14) 0.1492(18) 0.3640(9) 0.046(3) Uani 0.479(17) 1 d DG U P B 2
C50A C 0.3603(11) 0.1621(14) 0.3038(9) 0.050(3) Uani 0.479(17) 1 d DG U P B 2
C51A C 0.2778(12) 0.1676(13) 0.3171(10) 0.059(3) Uani 0.479(17) 1 d DG U P B 2
H51B H 0.267283 0.165055 0.370391 0.071 Uiso 0.479(17) 1 calc R U P B 2
C52A C 0.2106(12) 0.1767(14) 0.2523(12) 0.064(3) Uani 0.479(17) 1 d DG U P B 2
H52B H 0.154196 0.180455 0.261312 0.077 Uiso 0.479(17) 1 calc R U P B 2
C53A C 0.2260(12) 0.1804(14) 0.1742(11) 0.064(3) Uani 0.479(17) 1 d DG U P B 2
H53B H 0.180076 0.186628 0.129957 0.077 Uiso 0.479(17) 1 calc R U P B 2
C54A C 0.3085(13) 0.1749(14) 0.1610(9) 0.060(3) Uani 0.479(17) 1 d DG U P B 2
H54B H 0.319044 0.177402 0.107680 0.072 Uiso 0.479(17) 1 calc R U P B 2
N8A N 0.3757(12) 0.1657(15) 0.2258(9) 0.051(3) Uani 0.479(17) 1 d DG U P B 2
Cl1 Cl 0.3670(3) 0.1167(2) -0.3255(2) 0.0873(10) Uani 1 1 d D . . . .
O5 O 0.4819(10) 0.1422(12) -0.2899(11) 0.128(5) Uani 0.573(8) 1 d D U P C 1
O6 O 0.3252(11) 0.0351(9) -0.2917(9) 0.088(4) Uani 0.573(8) 1 d D U P C 1
O7 O 0.3379(14) 0.0745(12) -0.4177(7) 0.083(5) Uani 0.573(8) 1 d D U P C 1
O8 O 0.3704(15) 0.2009(11) -0.2863(11) 0.142(5) Uani 0.573(8) 1 d D U P C 1
O5A O 0.2814(12) 0.1303(14) -0.3110(12) 0.101(4) Uani 0.427(8) 1 d D U P C 2
O6A O 0.3280(18) 0.0419(14) -0.4104(10) 0.085(6) Uani 0.427(8) 1 d D U P C 2
O7A O 0.4351(15) 0.2147(12) -0.3290(15) 0.133(5) Uani 0.427(8) 1 d D U P C 2
O8A O 0.4184(17) 0.0971(17) -0.2580(12) 0.129(5) Uani 0.427(8) 1 d D U P C 2
Cl2 Cl 0.7470(6) 0.6026(5) -0.0770(3) 0.0855(18) Uani 0.636(8) 1 d D U P D 1
O9 O 0.8472(10) 0.6481(13) -0.0059(10) 0.113(4) Uani 0.636(8) 1 d D U P D 1
O10 O 0.7569(11) 0.5932(11) -0.1611(8) 0.104(3) Uani 0.636(8) 1 d D U P D 1
O11 O 0.6812(10) 0.5091(9) -0.0738(9) 0.101(3) Uani 0.636(8) 1 d D U P D 1
O12 O 0.7092(12) 0.6721(10) -0.0604(10) 0.107(4) Uani 0.636(8) 1 d D U P D 1
Cl2A Cl 0.7998(11) 0.6198(10) -0.0833(9) 0.095(2) Uani 0.364(8) 1 d . U P D 2
O9A O 0.8373(17) 0.6643(16) -0.1455(14) 0.098(4) Uani 0.364(8) 1 d D U P D 2
O10A O 0.7623(17) 0.5105(13) -0.1255(15) 0.104(3) Uani 0.364(8) 1 d D U P D 2
O11A O 0.7163(19) 0.632(2) -0.0794(19) 0.103(3) Uani 0.364(8) 1 d D U P D 2
O12A O 0.8811(18) 0.660(2) -0.0022(14) 0.105(4) Uani 0.364(8) 1 d D U P D 2
C1S C 0.1295(6) -0.4347(5) -0.0247(4) 0.086(2) Uani 1 1 d G U . . .
H1S H 0.142558 -0.441787 0.031373 0.104 Uiso 1 1 calc R U . . .
C2S C 0.0615(6) -0.4018(5) -0.0530(5) 0.084(2) Uani 1 1 d G U . . .
H2S H 0.028027 -0.386487 -0.016304 0.100 Uiso 1 1 calc R U . . .
C3S C 0.0423(5) -0.3914(5) -0.1350(6) 0.088(2) Uani 1 1 d G U . . .
H3S H -0.004168 -0.368961 -0.154374 0.106 Uiso 1 1 calc R U . . .
C4S C 0.0912(6) -0.4139(5) -0.1887(4) 0.091(2) Uani 1 1 d G U . . .
H4S H 0.078167 -0.406734 -0.244768 0.109 Uiso 1 1 calc R U . . .
C5S C 0.1593(6) -0.4467(5) -0.1604(5) 0.092(2) Uani 1 1 d G U . . .
H5S H 0.192698 -0.462034 -0.197093 0.111 Uiso 1 1 calc R U . . .
C6S C 0.1784(5) -0.4571(5) -0.0784(6) 0.089(2) Uani 1 1 d G U . . .
H6S H 0.224894 -0.479561 -0.059023 0.107 Uiso 1 1 calc R U . . .

loop_
_atom_site_aniso_label
_atom_site_aniso_U_11
_atom_site_aniso_U_22
_atom_site_aniso_U_33
_atom_site_aniso_U_23
_atom_site_aniso_U_13
_atom_site_aniso_U_12
Ru1 0.0480(4) 0.0318(4) 0.0470(4) 0.0155(3) 0.0261(3) 0.0200(3)
Ru2 0.0400(4) 0.0373(4) 0.0385(4) 0.0082(3) 0.0161(3) 0.0133(3)
O1 0.058(4) 0.029(3) 0.048(4) 0.014(3) 0.030(3) 0.021(3)
O2 0.043(3) 0.033(3) 0.046(3) 0.019(3) 0.025(3) 0.020(2)
O3 0.034(3) 0.033(3) 0.048(3) 0.011(3) 0.013(3) 0.015(2)
O4 0.045(3) 0.041(3) 0.044(3) 0.004(3) 0.018(3) 0.016(3)
N5 0.047(4) 0.055(5) 0.043(5) 0.006(4) 0.016(4) 0.010(4)
N6 0.043(4) 0.063(5) 0.047(5) 0.019(4) 0.016(4) 0.024(4)
C1 0.030(4) 0.042(5) 0.041(5) 0.011(4) 0.016(4) 0.019(4)
C2 0.042(5) 0.034(4) 0.048(5) 0.006(4) 0.022(4) 0.018(4)
C3 0.048(5) 0.041(5) 0.046(5) 0.011(4) 0.024(4) 0.019(4)
C4 0.067(6) 0.044(5) 0.055(6) 0.031(4) 0.043(5) 0.035(4)
C5 0.048(5) 0.031(4) 0.057(6) 0.012(4) 0.023(4) 0.021(4)
C6 0.031(4) 0.040(4) 0.046(5) 0.020(4) 0.024(4) 0.018(3)
C7 0.026(4) 0.038(4) 0.042(5) 0.016(4) 0.017(4) 0.015(3)
C8 0.041(5) 0.039(4) 0.037(5) 0.014(4) 0.022(4) 0.020(4)
C9 0.040(5) 0.034(4) 0.036(5) 0.007(3) 0.017(4) 0.016(4)
C10 0.047(5) 0.048(5) 0.037(5) 0.018(4) 0.024(4) 0.026(4)
C11 0.052(5) 0.046(5) 0.042(5) 0.013(4) 0.019(4) 0.026(4)
C12 0.060(6) 0.061(6) 0.050(6) 0.024(5) 0.034(5) 0.041(5)
C13 0.031(4) 0.047(5) 0.046(5) 0.007(4) 0.011(4) 0.020(4)
C14 0.043(5) 0.037(4) 0.042(5) 0.010(4) 0.017(4) 0.021(4)
N1 0.054(4) 0.038(4) 0.051(4) 0.021(4) 0.029(4) 0.027(4)
C15 0.059(4) 0.042(5) 0.050(4) 0.020(4) 0.027(4) 0.021(4)
C16 0.065(5) 0.048(6) 0.049(4) 0.020(5) 0.026(4) 0.018(5)
C17 0.064(5) 0.045(6) 0.054(4) 0.019(5) 0.021(4) 0.020(5)
C18 0.060(5) 0.047(6) 0.061(4) 0.021(5) 0.020(4) 0.026(4)
C19 0.052(4) 0.042(4) 0.059(4) 0.022(4) 0.026(3) 0.032(4)
C20 0.048(4) 0.050(5) 0.062(4) 0.023(4) 0.023(4) 0.032(4)
C21 0.048(4) 0.061(6) 0.068(6) 0.022(5) 0.022(4) 0.034(5)
C22 0.048(5) 0.065(7) 0.073(6) 0.018(5) 0.025(4) 0.030(5)
C23 0.046(5) 0.061(7) 0.070(6) 0.023(5) 0.027(5) 0.030(5)
C24 0.048(5) 0.056(6) 0.068(5) 0.023(5) 0.031(4) 0.032(5)
N2 0.047(5) 0.051(6) 0.060(5) 0.027(4) 0.028(4) 0.034(4)
N1A 0.055(4) 0.038(4) 0.051(4) 0.021(4) 0.029(4) 0.027(4)
C15A 0.061(4) 0.044(5) 0.050(4) 0.019(4) 0.028(4) 0.021(4)
C16A 0.064(5) 0.048(6) 0.051(4) 0.019(4) 0.026(4) 0.017(5)
C17A 0.066(5) 0.046(6) 0.054(4) 0.019(5) 0.024(4) 0.019(5)
C18A 0.057(5) 0.044(6) 0.060(4) 0.022(4) 0.021(4) 0.025(4)
C19A 0.054(4) 0.042(4) 0.058(4) 0.022(4) 0.027(3) 0.031(4)
C20A 0.050(4) 0.052(5) 0.062(4) 0.023(4) 0.024(4) 0.031(4)
C21A 0.048(4) 0.060(6) 0.066(6) 0.022(5) 0.022(4) 0.033(5)
C22A 0.048(5) 0.066(6) 0.071(6) 0.021(5) 0.024(5) 0.031(5)
C23A 0.047(5) 0.063(7) 0.069(6) 0.020(5) 0.029(5) 0.030(5)
C24A 0.045(5) 0.055(6) 0.063(5) 0.022(5) 0.031(4) 0.035(5)
N2A 0.046(5) 0.047(5) 0.059(5) 0.023(4) 0.033(4) 0.035(4)
N3 0.049(4) 0.032(4) 0.049(4) 0.018(4) 0.027(3) 0.020(3)
C25 0.048(4) 0.037(5) 0.052(5) 0.016(4) 0.022(4) 0.021(4)
C26 0.046(4) 0.037(5) 0.057(5) 0.010(4) 0.022(4) 0.018(4)
C27 0.051(4) 0.036(5) 0.059(5) 0.011(4) 0.026(4) 0.013(4)
C28 0.054(4) 0.033(4) 0.055(5) 0.012(4) 0.023(4) 0.021(3)
C29 0.055(4) 0.032(4) 0.053(4) 0.017(3) 0.028(4) 0.020(3)
C30 0.061(4) 0.035(3) 0.049(4) 0.020(3) 0.035(4) 0.020(3)
C31 0.070(5) 0.036(4) 0.059(5) 0.014(4) 0.026(5) 0.022(4)
C32 0.074(6) 0.033(4) 0.064(5) 0.014(4) 0.032(5) 0.025(4)
C33 0.072(5) 0.031(4) 0.062(5) 0.018(4) 0.038(5) 0.018(4)
C34 0.064(5) 0.038(4) 0.055(5) 0.020(3) 0.038(4) 0.021(4)
N4 0.061(4) 0.037(3) 0.054(4) 0.025(3) 0.034(4) 0.024(3)
N3A 0.050(4) 0.030(5) 0.048(5) 0.023(4) 0.025(4) 0.021(4)
C25A 0.047(5) 0.032(5) 0.051(5) 0.017(5) 0.023(5) 0.022(4)
C26A 0.049(4) 0.036(5) 0.058(5) 0.012(5) 0.022(5) 0.021(4)
C27A 0.051(4) 0.036(5) 0.057(5) 0.015(5) 0.024(5) 0.016(4)
C28A 0.058(5) 0.038(5) 0.055(5) 0.015(5) 0.028(5) 0.018(4)
C29A 0.057(4) 0.035(4) 0.052(4) 0.019(4) 0.030(4) 0.018(4)
C30A 0.062(5) 0.035(4) 0.052(4) 0.020(4) 0.033(4) 0.020(4)
C31A 0.069(5) 0.036(5) 0.058(5) 0.016(4) 0.033(5) 0.017(5)
C32A 0.069(6) 0.038(5) 0.060(6) 0.013(5) 0.035(6) 0.018(5)
C33A 0.068(6) 0.030(5) 0.057(6) 0.022(5) 0.033(6) 0.020(5)
C34A 0.067(6) 0.036(5) 0.056(5) 0.019(5) 0.037(6) 0.018(5)
N4A 0.061(5) 0.039(5) 0.054(5) 0.021(4) 0.037(5) 0.018(4)
C35 0.057(6) 0.037(5) 0.066(7) 0.001(5) 0.035(5) 0.002(4)
C36 0.076(8) 0.061(7) 0.086(9) -0.014(6) 0.035(7) 0.009(6)
C37 0.082(8) 0.063(7) 0.081(9) -0.028(7) 0.033(7) 0.014(6)
C38 0.058(7) 0.084(8) 0.051(7) -0.007(6) 0.019(5) 0.024(6)
C39 0.046(6) 0.067(7) 0.057(7) 0.009(5) 0.018(5) 0.022(5)
C40 0.043(5) 0.084(7) 0.044(6) 0.018(5) 0.011(5) 0.029(5)
C41 0.075(8) 0.105(10) 0.043(7) 0.033(6) 0.019(6) 0.023(7)
C42 0.091(9) 0.149(13) 0.045(7) 0.041(8) 0.019(7) 0.055(9)
C43 0.088(9) 0.124(11) 0.095(10) 0.082(9) 0.050(8) 0.064(8)
C44 0.062(6) 0.067(7) 0.055(6) 0.030(5) 0.020(5) 0.032(5)
N7 0.042(5) 0.031(4) 0.054(4) 0.010(4) 0.032(4) 0.017(4)
C45 0.045(5) 0.033(5) 0.053(5) 0.017(4) 0.029(4) 0.019(4)
C46 0.043(6) 0.036(5) 0.054(5) 0.017(4) 0.034(5) 0.019(4)
C47 0.041(6) 0.037(5) 0.056(5) 0.020(4) 0.031(4) 0.023(4)
C48 0.038(6) 0.037(4) 0.058(4) 0.017(4) 0.032(4) 0.025(4)
C49 0.038(5) 0.037(4) 0.055(4) 0.015(3) 0.030(4) 0.020(4)
C50 0.036(5) 0.045(4) 0.063(5) 0.017(4) 0.025(4) 0.018(4)
C51 0.036(6) 0.054(6) 0.070(6) 0.017(5) 0.021(5) 0.020(5)
C52 0.040(6) 0.060(6) 0.075(6) 0.015(5) 0.016(5) 0.024(5)
C53 0.036(6) 0.059(6) 0.074(6) 0.019(5) 0.013(5) 0.022(5)
C54 0.038(6) 0.054(6) 0.069(6) 0.018(5) 0.014(5) 0.018(5)
N8 0.035(5) 0.046(5) 0.066(5) 0.018(4) 0.020(4) 0.018(4)
N7A 0.047(5) 0.033(4) 0.054(4) 0.010(4) 0.028(4) 0.017(4)
C45A 0.042(5) 0.036(5) 0.053(5) 0.011(4) 0.036(4) 0.019(4)
C46A 0.039(6) 0.034(5) 0.055(5) 0.017(4) 0.033(5) 0.023(4)
C47A 0.041(6) 0.037(5) 0.058(5) 0.019(4) 0.032(4) 0.024(4)
C48A 0.039(6) 0.039(4) 0.059(4) 0.018(4) 0.031(4) 0.023(4)
C49A 0.041(5) 0.040(4) 0.057(4) 0.015(3) 0.028(4) 0.016(4)
C50A 0.039(5) 0.046(5) 0.062(5) 0.015(4) 0.025(4) 0.018(4)
C51A 0.040(6) 0.056(6) 0.070(6) 0.017(5) 0.020(5) 0.018(5)
C52A 0.039(6) 0.061(6) 0.077(6) 0.015(5) 0.015(5) 0.020(5)
C53A 0.041(6) 0.058(6) 0.076(6) 0.018(5) 0.010(5) 0.020(5)
C54A 0.041(6) 0.054(6) 0.073(6) 0.020(5) 0.015(5) 0.018(5)
N8A 0.035(5) 0.047(5) 0.066(5) 0.019(4) 0.020(4) 0.016(4)
Cl1 0.125(3) 0.0534(15) 0.0623(19) 0.0134(13) 0.0190(18) 0.0384(17)
O5 0.121(7) 0.122(7) 0.125(7) 0.039(6) 0.048(6) 0.048(5)
O6 0.100(6) 0.083(6) 0.095(6) 0.044(5) 0.054(5) 0.042(5)
O7 0.090(6) 0.082(8) 0.072(6) 0.026(5) 0.038(5) 0.037(6)
O8 0.158(7) 0.114(7) 0.138(7) 0.026(6) 0.061(6) 0.060(6)
O5A 0.114(7) 0.095(6) 0.104(7) 0.022(5) 0.072(6) 0.051(5)
O6A 0.091(7) 0.081(9) 0.077(7) 0.028(6) 0.030(6) 0.037(7)
O7A 0.133(7) 0.115(7) 0.145(7) 0.026(6) 0.061(6) 0.061(6)
O8A 0.130(7) 0.119(7) 0.123(7) 0.039(6) 0.045(6) 0.054(6)
Cl2 0.122(5) 0.101(4) 0.051(3) 0.025(2) 0.025(3) 0.075(4)
O9 0.116(6) 0.117(5) 0.091(5) 0.033(4) 0.041(5) 0.046(5)
O10 0.114(5) 0.114(5) 0.081(5) 0.032(4) 0.043(4) 0.053(4)
O11 0.109(5) 0.101(5) 0.095(5) 0.038(4) 0.041(4) 0.052(4)
O12 0.125(6) 0.110(6) 0.096(6) 0.036(5) 0.049(5) 0.061(5)
Cl2A 0.109(4) 0.101(3) 0.084(3) 0.037(3) 0.038(3) 0.055(3)
O9A 0.111(6) 0.104(6) 0.084(5) 0.033(5) 0.045(5) 0.055(5)
O10A 0.113(6) 0.102(4) 0.095(5) 0.033(4) 0.039(5) 0.053(4)
O11A 0.112(4) 0.108(5) 0.093(5) 0.035(4) 0.046(4) 0.055(4)
O12A 0.110(6) 0.112(6) 0.086(5) 0.035(5) 0.038(5) 0.050(5)
C1S 0.086(5) 0.054(4) 0.084(5) 0.018(4) 0.025(4) 0.013(3)
C2S 0.079(5) 0.055(4) 0.083(5) 0.014(4) 0.030(4) 0.009(3)
C3S 0.082(5) 0.055(4) 0.086(5) 0.018(4) 0.019(4) 0.010(3)
C4S 0.091(5) 0.055(4) 0.077(5) 0.019(4) 0.025(4) 0.001(3)
C5S 0.089(5) 0.056(4) 0.087(5) 0.010(4) 0.032(4) 0.006(3)
C6S 0.088(5) 0.054(4) 0.092(5) 0.016(4) 0.027(4) 0.015(3)

loop_
_atom_type_symbol
_atom_type_description
_atom_type_scat_dispersion_real
_atom_type_scat_dispersion_imag
_atom_type_scat_source
C C 0.0033 0.0016 'International Tables Vol C Tables 4.2.6.8 and 6.1.1.4'
H H 0.0000 0.0000 'International Tables Vol C Tables 4.2.6.8 and 6.1.1.4'
Cl Cl 0.1484 0.1585 'International Tables Vol C Tables 4.2.6.8 and 6.1.1.4'
N N 0.0061 0.0033 'International Tables Vol C Tables 4.2.6.8 and 6.1.1.4'
O O 0.0106 0.0060 'International Tables Vol C Tables 4.2.6.8 and 6.1.1.4'
Ru Ru -1.2594 0.8363 'International Tables Vol C Tables 4.2.6.8 and 6.1.1.4'

loop_
_geom_angle_atom_site_label_1
_geom_angle_atom_site_label_2
_geom_angle_atom_site_label_3
_geom_angle
_geom_angle_site_symmetry_1
_geom_angle_site_symmetry_3
_geom_angle_publ_flag
N3A Ru1 N4A 82.7(4) . . ?
N2 Ru1 N1 81.7(5) . . ?
N3A Ru1 N1A 97.6(11) . . ?
N4A Ru1 N1A 97.6(13) . . ?
N2 Ru1 N4 102.5(6) . . ?
N1 Ru1 N4 100.7(10) . . ?
N3A Ru1 O2 99.3(4) . . ?
N2 Ru1 O2 88.5(6) . . ?
N4A Ru1 O2 176.2(8) . . ?
N1 Ru1 O2 86.0(10) . . ?
N1A Ru1 O2 85.4(10) . . ?
N4 Ru1 O2 167.8(3) . . ?
N3A Ru1 O1 89.7(10) . . ?
N2 Ru1 O1 92.3(4) . . ?
N4A Ru1 O1 85.2(8) . . ?
N1 Ru1 O1 173.5(4) . . ?
N1A Ru1 O1 172.5(4) . . ?
N4 Ru1 O1 82.9(4) . . ?
O2 Ru1 O1 91.5(2) . . ?
N2 Ru1 N3 178.4(6) . . ?
N1 Ru1 N3 96.7(6) . . ?
N4 Ru1 N3 78.1(2) . . ?
O2 Ru1 N3 91.1(2) . . ?
O1 Ru1 N3 89.3(5) . . ?
N3A Ru1 N2A 173.8(11) . . ?
N4A Ru1 N2A 95.1(6) . . ?
N1A Ru1 N2A 76.9(4) . . ?
O2 Ru1 N2A 83.2(5) . . ?
O1 Ru1 N2A 95.9(4) . . ?
N8 Ru2 N7 80.1(5) . . ?
N8 Ru2 N5 98.6(6) . . ?
N7 Ru2 N5 99.9(7) . . ?
N8 Ru2 O3 83.0(5) . . ?
N7 Ru2 O3 84.8(6) . . ?
N5 Ru2 O3 175.2(3) . . ?
N8 Ru2 N6 99.9(4) . . ?
N7 Ru2 N6 179.5(7) . . ?
N5 Ru2 N6 79.6(3) . . ?
O3 Ru2 N6 95.7(3) . . ?
N8 Ru2 O4 169.5(4) . . ?
N7 Ru2 O4 90.8(4) . . ?
N5 Ru2 O4 88.0(3) . . ?
O3 Ru2 O4 91.2(2) . . ?
N6 Ru2 O4 89.3(3) . . ?
N5 Ru2 N8A 92.7(6) . . ?
O3 Ru2 N8A 88.6(6) . . ?
N6 Ru2 N8A 96.8(4) . . ?
O4 Ru2 N8A 173.9(4) . . ?
N5 Ru2 N7A 99.8(7) . . ?
O3 Ru2 N7A 85.0(7) . . ?
N6 Ru2 N7A 173.8(4) . . ?
O4 Ru2 N7A 96.9(4) . . ?
N8A Ru2 N7A 77.0(5) . . ?
C1 O1 Ru1 124.6(5) . . ?
C7 O2 Ru1 124.4(5) . . ?
C8 O3 Ru2 124.2(5) . . ?
C10 O4 Ru2 126.0(5) . . ?
C35 N5 C39 119.4(8) . . ?
C35 N5 Ru2 125.2(6) . . ?
C39 N5 Ru2 115.4(6) . . ?
C44 N6 C40 118.3(9) . . ?
C44 N6 Ru2 126.5(7) . . ?
C40 N6 Ru2 115.1(7) . . ?
O1 C1 C6 125.9(7) . . ?
O1 C1 C2 117.1(7) . . ?
C6 C1 C2 117.0(7) . . ?
C3 C2 C1 122.9(7) . . ?
C3 C2 H2 118.5 . . ?
C1 C2 H2 118.5 . . ?
C2 C3 C4 118.5(8) . . ?
C2 C3 H3 120.7 . . ?
C4 C3 H3 120.7 . . ?
C5 C4 C3 120.8(8) . . ?
C5 C4 H4 119.6 . . ?
C3 C4 H4 119.6 . . ?
C4 C5 C6 122.0(8) . . ?
C4 C5 H5 119.0 . . ?
C6 C5 H5 119.0 . . ?
C7 C6 C5 117.3(7) . . ?
C7 C6 C1 123.9(7) . . ?
C5 C6 C1 118.7(7) . . ?
O2 C7 C6 128.4(7) . . ?
O2 C7 C8 112.2(7) . . ?
C6 C7 C8 119.4(7) . . ?
O3 C8 C9 129.0(7) . . ?
O3 C8 C7 111.4(6) . . ?
C9 C8 C7 119.6(7) . . ?
C14 C9 C8 117.3(7) . . ?
C14 C9 C10 119.1(7) . . ?
C8 C9 C10 123.6(7) . . ?
O4 C10 C11 117.4(7) . . ?
O4 C10 C9 125.1(7) . . ?
C11 C10 C9 117.5(7) . . ?
C12 C11 C10 121.5(8) . . ?
C12 C11 H11 119.3 . . ?
C10 C11 H11 119.3 . . ?
C11 C12 C13 121.4(8) . . ?
C11 C12 H12 119.3 . . ?
C13 C12 H12 119.3 . . ?
C14 C13 C12 118.2(7) . . ?
C14 C13 H13 120.9 . . ?
C12 C13 H13 120.9 . . ?
C13 C14 C9 122.3(7) . . ?
C13 C14 H14 118.8 . . ?
C9 C14 H14 118.8 . . ?
C15 N1 C19 120.0 . . ?
C15 N1 Ru1 128.2(4) . . ?
C19 N1 Ru1 110.8(5) . . ?
N1 C15 C16 120.0 . . ?
N1 C15 H15A 120.0 . . ?
C16 C15 H15A 120.0 . . ?
C17 C16 C15 120.0 . . ?
C17 C16 H16A 120.0 . . ?
C15 C16 H16A 120.0 . . ?
C16 C17 C18 120.0 . . ?
C16 C17 H17A 120.0 . . ?
C18 C17 H17A 120.0 . . ?
C19 C18 C17 120.0 . . ?
C19 C18 H18A 120.0 . . ?
C17 C18 H18A 120.0 . . ?
C18 C19 N1 120.0 . . ?
C18 C19 C20 124.9(4) . . ?
N1 C19 C20 114.3(4) . . ?
C21 C20 N2 120.0 . . ?
C21 C20 C19 124.6(3) . . ?
N2 C20 C19 115.4(3) . . ?
C20 C21 C22 120.0 . . ?
C20 C21 H21A 120.0 . . ?
C22 C21 H21A 120.0 . . ?
C23 C22 C21 120.0 . . ?
C23 C22 H22A 120.0 . . ?
C21 C22 H22A 120.0 . . ?
C22 C23 C24 120.0 . . ?
C22 C23 H23A 120.0 . . ?
C24 C23 H23A 120.0 . . ?
N2 C24 C23 120.0 . . ?
N2 C24 H24A 120.0 . . ?
C23 C24 H24A 120.0 . . ?
C24 N2 C20 120.0 . . ?
C24 N2 Ru1 126.1(5) . . ?
C20 N2 Ru1 113.4(5) . . ?
C15A N1A C19A 120.0 . . ?
C15A N1A Ru1 122.0(4) . . ?
C19A N1A Ru1 117.9(4) . . ?
C16A C15A N1A 120.0 . . ?
C16A C15A H15B 120.0 . . ?
N1A C15A H15B 120.0 . . ?
C15A C16A C17A 120.0 . . ?
C15A C16A H16B 120.0 . . ?
C17A C16A H16B 120.0 . . ?
C16A C17A C18A 120.0 . . ?
C16A C17A H17B 120.0 . . ?
C18A C17A H17B 120.0 . . ?
C17A C18A C19A 120.0 . . ?
C17A C18A H18B 120.0 . . ?
C19A C18A H18B 120.0 . . ?
C18A C19A N1A 120.0 . . ?
C18A C19A C20A 125.6(3) . . ?
N1A C19A C20A 114.3(3) . . ?
C21A C20A N2A 120.0 . . ?
C21A C20A C19A 124.6(3) . . ?
N2A C20A C19A 114.9(4) . . ?
C22A C21A C20A 120.0 . . ?
C22A C21A H21B 120.0 . . ?
C20A C21A H21B 120.0 . . ?
C23A C22A C21A 120.0 . . ?
C23A C22A H22B 120.0 . . ?
C21A C22A H22B 120.0 . . ?
C22A C23A C24A 120.0 . . ?
C22A C23A H23B 120.0 . . ?
C24A C23A H23B 120.0 . . ?
N2A C24A C23A 120.0 . . ?
N2A C24A H24B 120.0 . . ?
C23A C24A H24B 120.0 . . ?
C24A N2A C20A 120.0 . . ?
C24A N2A Ru1 126.2(5) . . ?
C20A N2A Ru1 112.0(5) . . ?
C25 N3 C29 120.0 . . ?
C25 N3 Ru1 125.0(3) . . ?
C29 N3 Ru1 115.0(3) . . ?
N3 C25 C26 120.0 . . ?
N3 C25 H25A 120.0 . . ?
C26 C25 H25A 120.0 . . ?
C27 C26 C25 120.0 . . ?
C27 C26 H26A 120.0 . . ?
C25 C26 H26A 120.0 . . ?
C28 C27 C26 120.0 . . ?
C28 C27 H27A 120.0 . . ?
C26 C27 H27A 120.0 . . ?
C27 C28 C29 120.0 . . ?
C27 C28 H28A 120.0 . . ?
C29 C28 H28A 120.0 . . ?
C28 C29 N3 120.0 . . ?
C28 C29 C30 125.9(3) . . ?
N3 C29 C30 114.1(3) . . ?
C31 C30 N4 120.0 . . ?
C31 C30 C29 124.7(3) . . ?
N4 C30 C29 115.0(3) . . ?
C30 C31 C32 120.0 . . ?
C30 C31 H31A 120.0 . . ?
C32 C31 H31A 120.0 . . ?
C33 C32 C31 120.0 . . ?
C33 C32 H32A 120.0 . . ?
C31 C32 H32A 120.0 . . ?
C34 C33 C32 120.0 . . ?
C34 C33 H33A 120.0 . . ?
C32 C33 H33A 120.0 . . ?
C33 C34 N4 120.0 . . ?
C33 C34 H34A 120.0 . . ?
N4 C34 H34A 120.0 . . ?
C34 N4 C30 120.0 . . ?
C34 N4 Ru1 123.9(3) . . ?
C30 N4 Ru1 114.4(3) . . ?
C25A N3A C29A 120.0 . . ?
C25A N3A Ru1 126.3(5) . . ?
C29A N3A Ru1 113.3(5) . . ?
N3A C25A C26A 120.0 . . ?
N3A C25A H25B 120.0 . . ?
C26A C25A H25B 120.0 . . ?
C27A C26A C25A 120.0 . . ?
C27A C26A H26B 120.0 . . ?
C25A C26A H26B 120.0 . . ?
C28A C27A C26A 120.0 . . ?
C28A C27A H27B 120.0 . . ?
C26A C27A H27B 120.0 . . ?
C27A C28A C29A 120.0 . . ?
C27A C28A H28B 120.0 . . ?
C29A C28A H28B 120.0 . . ?
C28A C29A N3A 120.0 . . ?
C28A C29A C30A 125.5(3) . . ?
N3A C29A C30A 114.5(3) . . ?
C31A C30A N4A 120.0 . . ?
C31A C30A C29A 124.2(4) . . ?
N4A C30A C29A 115.1(4) . . ?
C30A C31A C32A 120.0 . . ?
C30A C31A H31B 120.0 . . ?
C32A C31A H31B 120.0 . . ?
C33A C32A C31A 120.0 . . ?
C33A C32A H32B 120.0 . . ?
C31A C32A H32B 120.0 . . ?
C34A C33A C32A 120.0 . . ?
C34A C33A H33B 120.0 . . ?
C32A C33A H33B 120.0 . . ?
C33A C34A N4A 120.0 . . ?
C33A C34A H34B 120.0 . . ?
N4A C34A H34B 120.0 . . ?
C34A N4A C30A 120.0 . . ?
C34A N4A Ru1 128.9(5) . . ?
C30A N4A Ru1 110.0(6) . . ?
N5 C35 C36 121.9(11) . . ?
N5 C35 H35 119.0 . . ?
C36 C35 H35 119.0 . . ?
C37 C36 C35 119.3(12) . . ?
C37 C36 H36 120.4 . . ?
C35 C36 H36 120.4 . . ?
C38 C37 C36 120.2(10) . . ?
C38 C37 H37 119.9 . . ?
C36 C37 H37 119.9 . . ?
C37 C38 C39 119.3(11) . . ?
C37 C38 H38 120.3 . . ?
C39 C38 H38 120.3 . . ?
N5 C39 C38 119.9(10) . . ?
N5 C39 C40 115.2(8) . . ?
C38 C39 C40 124.9(10) . . ?
N6 C40 C41 120.6(10) . . ?
N6 C40 C39 114.5(9) . . ?
C41 C40 C39 124.8(10) . . ?
C42 C41 C40 120.6(12) . . ?
C42 C41 H41 119.7 . . ?
C40 C41 H41 119.7 . . ?
C41 C42 C43 119.6(12) . . ?
C41 C42 H42 120.2 . . ?
C43 C42 H42 120.2 . . ?
C44 C43 C42 117.8(12) . . ?
C44 C43 H43 121.1 . . ?
C42 C43 H43 121.1 . . ?
N6 C44 C43 122.8(11) . . ?
N6 C44 H44 118.6 . . ?
C43 C44 H44 118.6 . . ?
C45 N7 C49 120.0 . . ?
C45 N7 Ru2 125.5(4) . . ?
C49 N7 Ru2 113.8(5) . . ?
C46 C45 N7 120.0 . . ?
C46 C45 H45A 120.0 . . ?
N7 C45 H45A 120.0 . . ?
C47 C46 C45 120.0 . . ?
C47 C46 H46A 120.0 . . ?
C45 C46 H46A 120.0 . . ?
C46 C47 C48 120.0 . . ?
C46 C47 H47A 120.0 . . ?
C48 C47 H47A 120.0 . . ?
C49 C48 C47 120.0 . . ?
C49 C48 H48A 120.0 . . ?
C47 C48 H48A 120.0 . . ?
C48 C49 N7 120.0 . . ?
C48 C49 C50 125.4(3) . . ?
N7 C49 C50 114.4(3) . . ?
C51 C50 N8 120.0 . . ?
C51 C50 C49 124.6(3) . . ?
N8 C50 C49 115.4(3) . . ?
C52 C51 C50 120.0 . . ?
C52 C51 H51A 120.0 . . ?
C50 C51 H51A 120.0 . . ?
C51 C52 C53 120.0 . . ?
C51 C52 H52A 120.0 . . ?
C53 C52 H52A 120.0 . . ?
C54 C53 C52 120.0 . . ?
C54 C53 H53A 120.0 . . ?
C52 C53 H53A 120.0 . . ?
N8 C54 C53 120.0 . . ?
N8 C54 H54A 120.0 . . ?
C53 C54 H54A 120.0 . . ?
C54 N8 C50 120.0 . . ?
C54 N8 Ru2 125.4(5) . . ?
C50 N8 Ru2 114.3(5) . . ?
C45A N7A C49A 120.0 . . ?
C45A N7A Ru2 123.6(5) . . ?
C49A N7A Ru2 114.8(5) . . ?
N7A C45A C46A 120.0 . . ?
N7A C45A H45B 120.0 . . ?
C46A C45A H45B 120.0 . . ?
C45A C46A C47A 120.0 . . ?
C45A C46A H46B 120.0 . . ?
C47A C46A H46B 120.0 . . ?
C48A C47A C46A 120.0 . . ?
C48A C47A H47B 120.0 . . ?
C46A C47A H47B 120.0 . . ?
C47A C48A C49A 120.0 . . ?
C47A C48A H48B 120.0 . . ?
C49A C48A H48B 120.0 . . ?
C48A C49A N7A 120.0 . . ?
C48A C49A C50A 125.5(3) . . ?
N7A C49A C50A 114.2(3) . . ?
C51A C50A N8A 120.0 . . ?
C51A C50A C49A 124.7(3) . . ?
N8A C50A C49A 115.3(3) . . ?
C50A C51A C52A 120.0 . . ?
C50A C51A H51B 120.0 . . ?
C52A C51A H51B 120.0 . . ?
C53A C52A C51A 120.0 . . ?
C53A C52A H52B 120.0 . . ?
C51A C52A H52B 120.0 . . ?
C52A C53A C54A 120.0 . . ?
C52A C53A H53B 120.0 . . ?
C54A C53A H53B 120.0 . . ?
N8A C54A C53A 120.0 . . ?
N8A C54A H54B 120.0 . . ?
C53A C54A H54B 120.0 . . ?
C54A N8A C50A 120.0 . . ?
C54A N8A Ru2 124.6(5) . . ?
C50A N8A Ru2 115.4(5) . . ?
O8 Cl1 O7 123.5(10) . . ?
O8A Cl1 O6A 113.3(11) . . ?
O8 Cl1 O6 115.8(10) . . ?
O7 Cl1 O6 109.0(8) . . ?
O8A Cl1 O7A 110.6(11) . . ?
O6A Cl1 O7A 107.6(11) . . ?
O8A Cl1 O5A 113.3(11) . . ?
O6A Cl1 O5A 108.6(11) . . ?
O7A Cl1 O5A 102.8(9) . . ?
O8 Cl1 O5 104.2(9) . . ?
O7 Cl1 O5 102.1(9) . . ?
O6 Cl1 O5 97.4(8) . . ?
O11 Cl2 O10 112.4(8) . . ?
O11 Cl2 O12 110.5(9) . . ?
O10 Cl2 O12 107.5(8) . . ?
O11 Cl2 O9 108.9(9) . . ?
O10 Cl2 O9 110.8(9) . . ?
O12 Cl2 O9 106.6(9) . . ?
O12A Cl2A O11A 115.6(17) . . ?
O12A Cl2A O9A 109.6(14) . . ?
O11A Cl2A O9A 108.5(15) . . ?
O12A Cl2A O10A 109.7(15) . . ?
O11A Cl2A O10A 108.8(15) . . ?
O9A Cl2A O10A 103.9(13) . . ?
C2S C1S C6S 120.0 . . ?
C2S C1S H1S 120.0 . . ?
C6S C1S H1S 120.0 . . ?
C1S C2S C3S 120.0 . . ?
C1S C2S H2S 120.0 . . ?
C3S C2S H2S 120.0 . . ?
C4S C3S C2S 120.0 . . ?
C4S C3S H3S 120.0 . . ?
C2S C3S H3S 120.0 . . ?
C3S C4S C5S 120.0 . . ?
C3S C4S H4S 120.0 . . ?
C5S C4S H4S 120.0 . . ?
C6S C5S C4S 120.0 . . ?
C6S C5S H5S 120.0 . . ?
C4S C5S H5S 120.0 . . ?
C5S C6S C1S 120.0 . . ?
C5S C6S H6S 120.0 . . ?
C1S C6S H6S 120.0 . . ?

loop_
_geom_bond_atom_site_label_1
_geom_bond_atom_site_label_2
_geom_bond_distance
_geom_bond_site_symmetry_2
_geom_bond_publ_flag
Ru1 N3A 1.930(13) . ?
Ru1 N2 1.949(12) . ?
Ru1 N4A 1.990(13) . ?
Ru1 N1 2.016(17) . ?
Ru1 N1A 2.025(16) . ?
Ru1 N4 2.038(6) . ?
Ru1 O2 2.042(5) . ?
Ru1 O1 2.047(6) . ?
Ru1 N3 2.067(6) . ?
Ru1 N2A 2.147(12) . ?
Ru2 N8 2.007(12) . ?
Ru2 N7 2.023(15) . ?
Ru2 N5 2.028(7) . ?
Ru2 O3 2.035(5) . ?
Ru2 N6 2.050(8) . ?
Ru2 O4 2.053(6) . ?
Ru2 N8A 2.081(14) . ?
Ru2 N7A 2.084(17) . ?
O1 C1 1.301(9) . ?
O2 C7 1.260(9) . ?
O3 C8 1.278(9) . ?
O4 C10 1.297(9) . ?
N5 C35 1.355(11) . ?
N5 C39 1.360(12) . ?
N6 C44 1.338(11) . ?
N6 C40 1.358(12) . ?
C1 C6 1.430(11) . ?
C1 C2 1.435(11) . ?
C2 C3 1.380(11) . ?
C2 H2 0.9500 . ?
C3 C4 1.413(11) . ?
C3 H3 0.9500 . ?
C4 C5 1.357(12) . ?
C4 H4 0.9500 . ?
C5 C6 1.427(11) . ?
C5 H5 0.9500 . ?
C6 C7 1.420(11) . ?
C7 C8 1.520(10) . ?
C8 C9 1.426(10) . ?
C9 C14 1.423(11) . ?
C9 C10 1.436(11) . ?
C10 C11 1.416(11) . ?
C11 C12 1.379(12) . ?
C11 H11 0.9500 . ?
C12 C13 1.414(11) . ?
C12 H12 0.9500 . ?
C13 C14 1.371(10) . ?
C13 H13 0.9500 . ?
C14 H14 0.9500 . ?
N1 C15 1.3900 . ?
N1 C19 1.3900 . ?
C15 C16 1.3900 . ?
C15 H15A 0.9500 . ?
C16 C17 1.3900 . ?
C16 H16A 0.9500 . ?
C17 C18 1.3900 . ?
C17 H17A 0.9500 . ?
C18 C19 1.3900 . ?
C18 H18A 0.9500 . ?
C19 C20 1.418(5) . ?
C20 C21 1.3900 . ?
C20 N2 1.3900 . ?
C21 C22 1.3900 . ?
C21 H21A 0.9500 . ?
C22 C23 1.3900 . ?
C22 H22A 0.9500 . ?
C23 C24 1.3900 . ?
C23 H23A 0.9500 . ?
C24 N2 1.3900 . ?
C24 H24A 0.9500 . ?
N1A C15A 1.3900 . ?
N1A C19A 1.3900 . ?
C15A C16A 1.3900 . ?
C15A H15B 0.9500 . ?
C16A C17A 1.3900 . ?
C16A H16B 0.9500 . ?
C17A C18A 1.3900 . ?
C17A H17B 0.9500 . ?
C18A C19A 1.3900 . ?
C18A H18B 0.9500 . ?
C19A C20A 1.417(5) . ?
C20A C21A 1.3900 . ?
C20A N2A 1.3900 . ?
C21A C22A 1.3900 . ?
C21A H21B 0.9500 . ?
C22A C23A 1.3900 . ?
C22A H22B 0.9500 . ?
C23A C24A 1.3900 . ?
C23A H23B 0.9500 . ?
C24A N2A 1.3900 . ?
C24A H24B 0.9500 . ?
N3 C25 1.3900 . ?
N3 C29 1.3900 . ?
C25 C26 1.3900 . ?
C25 H25A 0.9500 . ?
C26 C27 1.3900 . ?
C26 H26A 0.9500 . ?
C27 C28 1.3900 . ?
C27 H27A 0.9500 . ?
C28 C29 1.3900 . ?
C28 H28A 0.9500 . ?
C29 C30 1.418(4) . ?
C30 C31 1.3900 . ?
C30 N4 1.3900 . ?
C31 C32 1.3900 . ?
C31 H31A 0.9500 . ?
C32 C33 1.3900 . ?
C32 H32A 0.9500 . ?
C33 C34 1.3900 . ?
C33 H33A 0.9500 . ?
C34 N4 1.3900 . ?
C34 H34A 0.9500 . ?
N3A C25A 1.3900 . ?
N3A C29A 1.3900 . ?
C25A C26A 1.3900 . ?
C25A H25B 0.9500 . ?
C26A C27A 1.3900 . ?
C26A H26B 0.9500 . ?
C27A C28A 1.3900 . ?
C27A H27B 0.9500 . ?
C28A C29A 1.3900 . ?
C28A H28B 0.9500 . ?
C29A C30A 1.418(5) . ?
C30A C31A 1.3900 . ?
C30A N4A 1.3900 . ?
C31A C32A 1.3900 . ?
C31A H31B 0.9500 . ?
C32A C33A 1.3900 . ?
C32A H32B 0.9500 . ?
C33A C34A 1.3900 . ?
C33A H33B 0.9500 . ?
C34A N4A 1.3900 . ?
C34A H34B 0.9500 . ?
C35 C36 1.373(13) . ?
C35 H35 0.9500 . ?
C36 C37 1.371(17) . ?
C36 H36 0.9500 . ?
C37 C38 1.366(16) . ?
C37 H37 0.9500 . ?
C38 C39 1.413(13) . ?
C38 H38 0.9500 . ?
C39 C40 1.466(14) . ?
C40 C41 1.385(14) . ?
C41 C42 1.335(17) . ?
C41 H41 0.9500 . ?
C42 C43 1.392(17) . ?
C42 H42 0.9500 . ?
C43 C44 1.382(14) . ?
C43 H43 0.9500 . ?
C44 H44 0.9500 . ?
N7 C45 1.3900 . ?
N7 C49 1.3900 . ?
C45 C46 1.3900 . ?
C45 H45A 0.9500 . ?
C46 C47 1.3900 . ?
C46 H46A 0.9500 . ?
C47 C48 1.3900 . ?
C47 H47A 0.9500 . ?
C48 C49 1.3900 . ?
C48 H48A 0.9500 . ?
C49 C50 1.417(4) . ?
C50 C51 1.3900 . ?
C50 N8 1.3900 . ?
C51 C52 1.3900 . ?
C51 H51A 0.9500 . ?
C52 C53 1.3900 . ?
C52 H52A 0.9500 . ?
C53 C54 1.3900 . ?
C53 H53A 0.9500 . ?
C54 N8 1.3900 . ?
C54 H54A 0.9500 . ?
N7A C45A 1.3900 . ?
N7A C49A 1.3900 . ?
C45A C46A 1.3900 . ?
C45A H45B 0.9500 . ?
C46A C47A 1.3900 . ?
C46A H46B 0.9500 . ?
C47A C48A 1.3900 . ?
C47A H47B 0.9500 . ?
C48A C49A 1.3900 . ?
C48A H48B 0.9500 . ?
C49A C50A 1.418(4) . ?
C50A C51A 1.3900 . ?
C50A N8A 1.3900 . ?
C51A C52A 1.3900 . ?
C51A H51B 0.9500 . ?
C52A C53A 1.3900 . ?
C52A H52B 0.9500 . ?
C53A C54A 1.3900 . ?
C53A H53B 0.9500 . ?
C54A N8A 1.3900 . ?
C54A H54B 0.9500 . ?
Cl1 O8 1.312(12) . ?
Cl1 O8A 1.388(14) . ?
Cl1 O7 1.412(11) . ?
Cl1 O6A 1.425(13) . ?
Cl1 O6 1.467(10) . ?
Cl1 O7A 1.473(14) . ?
Cl1 O5A 1.501(13) . ?
Cl1 O5 1.579(12) . ?
Cl2 O11 1.409(11) . ?
Cl2 O10 1.435(11) . ?
Cl2 O12 1.449(11) . ?
Cl2 O9 1.469(12) . ?
Cl2A O12A 1.40(2) . ?
Cl2A O11A 1.41(2) . ?
Cl2A O9A 1.47(2) . ?
Cl2A O10A 1.49(2) . ?
C1S C2S 1.3900 . ?
C1S C6S 1.3900 . ?
C1S H1S 0.9500 . ?
C2S C3S 1.3900 . ?
C2S H2S 0.9500 . ?
C3S C4S 1.3900 . ?
C3S H3S 0.9500 . ?
C4S C5S 1.3900 . ?
C4S H4S 0.9500 . ?
C5S C6S 1.3900 . ?
C5S H5S 0.9500 . ?
C6S H6S 0.9500 . ?

loop_
_geom_hbond_atom_site_label_D
_geom_hbond_atom_site_label_H
_geom_hbond_atom_site_label_A
_geom_hbond_distance_DH
_geom_hbond_distance_HA
_geom_hbond_distance_DA
_geom_hbond_angle_DHA
_geom_hbond_site_symmetry_A
_geom_hbond_publ_flag
C16 H16A O9 0.95 2.37 3.24(2) 151.9 . yes
C24 H24A O1 0.95 2.51 3.006(16) 112.5 . yes
C15A H15B N3A 0.95 2.58 3.10(4) 115.3 . yes
C21A H21B O11A 0.95 2.57 3.38(3) 143.6 2_665 yes
C25 H25A O2 0.95 2.56 3.067(9) 113.6 . yes
C28A H28B O6A 0.95 2.35 3.06(3) 131.1 1_666 yes
C34A H34B Cl1 0.95 2.96 3.55(2) 122.1 2_665 yes
C38 H38 O4 0.95 2.43 3.256(12) 145.9 2_655 yes
C44 H44 O3 0.95 2.65 3.194(12) 116.7 . yes
C45 H45A O4 0.95 2.52 3.01(2) 112.6 . yes
C45 H45A O6 0.95 2.42 3.292(18) 152.3 2_655 yes
C46 H46A O7 0.95 2.58 3.30(2) 132.5 2_655 yes
C48 H48A O7 0.95 2.63 3.27(2) 125.0 1_556 yes
C53 H53A O10 0.95 2.53 3.241(19) 131.7 2_665 yes
C53A H53B O9A 0.95 2.43 3.07(3) 124.4 2_665 yes

loop_
_geom_torsion_atom_site_label_1
_geom_torsion_atom_site_label_2
_geom_torsion_atom_site_label_3
_geom_torsion_atom_site_label_4
_geom_torsion
_geom_torsion_site_symmetry_1
_geom_torsion_site_symmetry_2
_geom_torsion_site_symmetry_3
_geom_torsion_site_symmetry_4
_geom_torsion_publ_flag
Ru1 O1 C1 C6 5.1(10) . . . . ?
Ru1 O1 C1 C2 -176.5(5) . . . . ?
O1 C1 C2 C3 178.0(7) . . . . ?
C6 C1 C2 C3 -3.5(11) . . . . ?
C1 C2 C3 C4 1.3(12) . . . . ?
C2 C3 C4 C5 0.3(12) . . . . ?
C3 C4 C5 C6 0.4(13) . . . . ?
C4 C5 C6 C7 173.8(7) . . . . ?
C4 C5 C6 C1 -2.7(12) . . . . ?
O1 C1 C6 C7 6.1(12) . . . . ?
C2 C1 C6 C7 -172.2(7) . . . . ?
O1 C1 C6 C5 -177.5(7) . . . . ?
C2 C1 C6 C5 4.1(10) . . . . ?
Ru1 O2 C7 C6 -0.6(10) . . . . ?
Ru1 O2 C7 C8 179.6(4) . . . . ?
C5 C6 C7 O2 174.8(7) . . . . ?
C1 C6 C7 O2 -8.8(12) . . . . ?
C5 C6 C7 C8 -5.4(10) . . . . ?
C1 C6 C7 C8 171.0(7) . . . . ?
Ru2 O3 C8 C9 3.9(11) . . . . ?
Ru2 O3 C8 C7 -178.2(5) . . . . ?
O2 C7 C8 O3 -83.0(8) . . . . ?
C6 C7 C8 O3 97.2(8) . . . . ?
O2 C7 C8 C9 95.1(8) . . . . ?
C6 C7 C8 C9 -84.7(9) . . . . ?
O3 C8 C9 C14 -178.3(8) . . . . ?
C7 C8 C9 C14 4.0(11) . . . . ?
O3 C8 C9 C10 3.1(13) . . . . ?
C7 C8 C9 C10 -174.7(7) . . . . ?
Ru2 O4 C10 C11 172.4(5) . . . . ?
Ru2 O4 C10 C9 -6.5(11) . . . . ?
C14 C9 C10 O4 179.8(7) . . . . ?
C8 C9 C10 O4 -1.6(13) . . . . ?
C14 C9 C10 C11 0.9(11) . . . . ?
C8 C9 C10 C11 179.5(8) . . . . ?
O4 C10 C11 C12 179.3(8) . . . . ?
C9 C10 C11 C12 -1.7(12) . . . . ?
C10 C11 C12 C13 0.8(13) . . . . ?
C11 C12 C13 C14 1.1(13) . . . . ?
C12 C13 C14 C9 -1.9(13) . . . . ?
C8 C9 C14 C13 -177.7(8) . . . . ?
C10 C9 C14 C13 1.0(12) . . . . ?
C19 N1 C15 C16 0.0 . . . . ?
Ru1 N1 C15 C16 168(2) . . . . ?
N1 C15 C16 C17 0.0 . . . . ?
C15 C16 C17 C18 0.0 . . . . ?
C16 C17 C18 C19 0.0 . . . . ?
C17 C18 C19 N1 0.0 . . . . ?
C17 C18 C19 C20 169(2) . . . . ?
C15 N1 C19 C18 0.0 . . . . ?
Ru1 N1 C19 C18 -169.7(19) . . . . ?
C15 N1 C19 C20 -170.2(19) . . . . ?
Ru1 N1 C19 C20 20.1(16) . . . . ?
C18 C19 C20 C21 1(3) . . . . ?
N1 C19 C20 C21 170.8(13) . . . . ?
C18 C19 C20 N2 -178.6(13) . . . . ?
N1 C19 C20 N2 -9.0(16) . . . . ?
N2 C20 C21 C22 0.0 . . . . ?
C19 C20 C21 C22 -179.7(19) . . . . ?
C20 C21 C22 C23 0.0 . . . . ?
C21 C22 C23 C24 0.0 . . . . ?
C22 C23 C24 N2 0.0 . . . . ?
C23 C24 N2 C20 0.0 . . . . ?
C23 C24 N2 Ru1 -172.0(14) . . . . ?
C21 C20 N2 C24 0.0 . . . . ?
C19 C20 N2 C24 179.8(17) . . . . ?
C21 C20 N2 Ru1 172.9(13) . . . . ?
C19 C20 N2 Ru1 -7.3(15) . . . . ?
C19A N1A C15A C16A 0.0 . . . . ?
Ru1 N1A C15A C16A 177(2) . . . . ?
N1A C15A C16A C17A 0.0 . . . . ?
C15A C16A C17A C18A 0.0 . . . . ?
C16A C17A C18A C19A 0.0 . . . . ?
C17A C18A C19A N1A 0.0 . . . . ?
C17A C18A C19A C20A -177(2) . . . . ?
C15A N1A C19A C18A 0.0 . . . . ?
Ru1 N1A C19A C18A -177(2) . . . . ?
C15A N1A C19A C20A 176.9(19) . . . . ?
Ru1 N1A C19A C20A 0.0(17) . . . . ?
C18A C19A C20A C21A 4(3) . . . . ?
N1A C19A C20A C21A -173.1(12) . . . . ?
C18A C19A C20A N2A -168.1(13) . . . . ?
N1A C19A C20A N2A 15.2(15) . . . . ?
N2A C20A C21A C22A 0.0 . . . . ?
C19A C20A C21A C22A -171.3(18) . . . . ?
C20A C21A C22A C23A 0.0 . . . . ?
C21A C22A C23A C24A 0.0 . . . . ?
C22A C23A C24A N2A 0.0 . . . . ?
C23A C24A N2A C20A 0.0 . . . . ?
C23A C24A N2A Ru1 -163.5(12) . . . . ?
C21A C20A N2A C24A 0.0 . . . . ?
C19A C20A N2A C24A 172.1(16) . . . . ?
C21A C20A N2A Ru1 165.7(11) . . . . ?
C19A C20A N2A Ru1 -22.1(14) . . . . ?
C29 N3 C25 C26 0.0 . . . . ?
Ru1 N3 C25 C26 -179.0(11) . . . . ?
N3 C25 C26 C27 0.0 . . . . ?
C25 C26 C27 C28 0.0 . . . . ?
C26 C27 C28 C29 0.0 . . . . ?
C27 C28 C29 N3 0.0 . . . . ?
C27 C28 C29 C30 -177.7(11) . . . . ?
C25 N3 C29 C28 0.0 . . . . ?
Ru1 N3 C29 C28 179.1(10) . . . . ?
C25 N3 C29 C30 178.0(10) . . . . ?
Ru1 N3 C29 C30 -2.9(9) . . . . ?
C28 C29 C30 C31 -7.2(14) . . . . ?
N3 C29 C30 C31 174.9(7) . . . . ?
C28 C29 C30 N4 166.7(7) . . . . ?
N3 C29 C30 N4 -11.2(9) . . . . ?
N4 C30 C31 C32 0.0 . . . . ?
C29 C30 C31 C32 173.6(10) . . . . ?
C30 C31 C32 C33 0.0 . . . . ?
C31 C32 C33 C34 0.0 . . . . ?
C32 C33 C34 N4 0.0 . . . . ?
C33 C34 N4 C30 0.0 . . . . ?
C33 C34 N4 Ru1 164.1(8) . . . . ?
C31 C30 N4 C34 0.0 . . . . ?
C29 C30 N4 C34 -174.2(9) . . . . ?
C31 C30 N4 Ru1 -165.5(8) . . . . ?
C29 C30 N4 Ru1 20.2(8) . . . . ?
C29A N3A C25A C26A 0.0 . . . . ?
Ru1 N3A C25A C26A -172(2) . . . . ?
N3A C25A C26A C27A 0.0 . . . . ?
C25A C26A C27A C28A 0.0 . . . . ?
C26A C27A C28A C29A 0.0 . . . . ?
C27A C28A C29A N3A 0.0 . . . . ?
C27A C28A C29A C30A -178(2) . . . . ?
C25A N3A C29A C28A 0.0 . . . . ?
Ru1 N3A C29A C28A 173(2) . . . . ?
C25A N3A C29A C30A 178(2) . . . . ?
Ru1 N3A C29A C30A -8.4(19) . . . . ?
C28A C29A C30A C31A 0(3) . . . . ?
N3A C29A C30A C31A -178.7(15) . . . . ?
C28A C29A C30A N4A 170.1(16) . . . . ?
N3A C29A C30A N4A -8.2(19) . . . . ?
N4A C30A C31A C32A 0.0 . . . . ?
C29A C30A C31A C32A 170(2) . . . . ?
C30A C31A C32A C33A 0.0 . . . . ?
C31A C32A C33A C34A 0.0 . . . . ?
C32A C33A C34A N4A 0.0 . . . . ?
C33A C34A N4A C30A 0.0 . . . . ?
C33A C34A N4A Ru1 167(2) . . . . ?
C31A C30A N4A C34A 0.0 . . . . ?
C29A C30A N4A C34A -171(2) . . . . ?
C31A C30A N4A Ru1 -169.1(17) . . . . ?
C29A C30A N4A Ru1 20.0(18) . . . . ?
C39 N5 C35 C36 -0.4(15) . . . . ?
Ru2 N5 C35 C36 -179.5(8) . . . . ?
N5 C35 C36 C37 1.2(18) . . . . ?
C35 C36 C37 C38 -0.7(19) . . . . ?
C36 C37 C38 C39 -0.6(18) . . . . ?
C35 N5 C39 C38 -1.0(14) . . . . ?
Ru2 N5 C39 C38 178.3(7) . . . . ?
C35 N5 C39 C40 177.9(8) . . . . ?
Ru2 N5 C39 C40 -2.8(11) . . . . ?
C37 C38 C39 N5 1.5(16) . . . . ?
C37 C38 C39 C40 -177.3(10) . . . . ?
C44 N6 C40 C41 -1.0(14) . . . . ?
Ru2 N6 C40 C41 179.7(8) . . . . ?
C44 N6 C40 C39 -178.9(8) . . . . ?
Ru2 N6 C40 C39 1.8(10) . . . . ?
N5 C39 C40 N6 0.7(12) . . . . ?
C38 C39 C40 N6 179.5(9) . . . . ?
N5 C39 C40 C41 -177.2(10) . . . . ?
C38 C39 C40 C41 1.7(16) . . . . ?
N6 C40 C41 C42 3.3(18) . . . . ?
C39 C40 C41 C42 -179.0(11) . . . . ?
C40 C41 C42 C43 -5(2) . . . . ?
C41 C42 C43 C44 4.5(19) . . . . ?
C40 N6 C44 C43 0.5(14) . . . . ?
Ru2 N6 C44 C43 179.8(8) . . . . ?
C42 C43 C44 N6 -2.3(16) . . . . ?
C49 N7 C45 C46 0.0 . . . . ?
Ru2 N7 C45 C46 169.9(14) . . . . ?
N7 C45 C46 C47 0.0 . . . . ?
C45 C46 C47 C48 0.0 . . . . ?
C46 C47 C48 C49 0.0 . . . . ?
C47 C48 C49 N7 0.0 . . . . ?
C47 C48 C49 C50 174.8(17) . . . . ?
C45 N7 C49 C48 0.0 . . . . ?
Ru2 N7 C49 C48 -171.0(12) . . . . ?
C45 N7 C49 C50 -175.4(15) . . . . ?
Ru2 N7 C49 C50 13.6(13) . . . . ?
C48 C49 C50 C51 0.3(19) . . . . ?
N7 C49 C50 C51 175.4(10) . . . . ?
C48 C49 C50 N8 179.6(9) . . . . ?
N7 C49 C50 N8 -5.3(13) . . . . ?
N8 C50 C51 C52 0.0 . . . . ?
C49 C50 C51 C52 179.2(14) . . . . ?
C50 C51 C52 C53 0.0 . . . . ?
C51 C52 C53 C54 0.0 . . . . ?
C52 C53 C54 N8 0.0 . . . . ?
C53 C54 N8 C50 0.0 . . . . ?
C53 C54 N8 Ru2 -172.9(12) . . . . ?
C51 C50 N8 C54 0.0 . . . . ?
C49 C50 N8 C54 -179.3(13) . . . . ?
C51 C50 N8 Ru2 173.7(11) . . . . ?
C49 C50 N8 Ru2 -5.6(12) . . . . ?
C49A N7A C45A C46A 0.0 . . . . ?
Ru2 N7A C45A C46A 165.0(15) . . . . ?
N7A C45A C46A C47A 0.0 . . . . ?
C45A C46A C47A C48A 0.0 . . . . ?
C46A C47A C48A C49A 0.0 . . . . ?
C47A C48A C49A N7A 0.0 . . . . ?
C47A C48A C49A C50A 173.5(18) . . . . ?
C45A N7A C49A C48A 0.0 . . . . ?
Ru2 N7A C49A C48A -166.2(14) . . . . ?
C45A N7A C49A C50A -174.2(16) . . . . ?
Ru2 N7A C49A C50A 19.6(14) . . . . ?
C48A C49A C50A C51A -7(2) . . . . ?
N7A C49A C50A C51A 167.0(11) . . . . ?
C48A C49A C50A N8A 175.4(10) . . . . ?
N7A C49A C50A N8A -10.8(15) . . . . ?
N8A C50A C51A C52A 0.0 . . . . ?
C49A C50A C51A C52A -177.7(16) . . . . ?
C50A C51A C52A C53A 0.0 . . . . ?
C51A C52A C53A C54A 0.0 . . . . ?
C52A C53A C54A N8A 0.0 . . . . ?
C53A C54A N8A C50A 0.0 . . . . ?
C53A C54A N8A Ru2 -179.0(13) . . . . ?
C51A C50A N8A C54A 0.0 . . . . ?
C49A C50A N8A C54A 177.9(14) . . . . ?
C51A C50A N8A Ru2 179.1(12) . . . . ?
C49A C50A N8A Ru2 -3.0(13) . . . . ?
C6S C1S C2S C3S 0.0 . . . . ?
C1S C2S C3S C4S 0.0 . . . . ?
C2S C3S C4S C5S 0.0 . . . . ?
C3S C4S C5S C6S 0.0 . . . . ?
C4S C5S C6S C1S 0.0 . . . . ?
C2S C1S C6S C5S 0.0 . . . . ?
